data_1505635
loop_
_publ_author_name
'Ribelin, Timothy P.'
'Judd, Andrew S.'
'Akritopoulou-Zanze, Irini'
'Henry, Rodger F.'
'Cross, Jeffrey L.'
'Whittern, David N.'
'Djuric, Stevan W.'

_publ_section_title
;
 Concise construction of novel bridged bicyclic lactams by sequenced
 Ugi/RCM/Heck reactions.
;
_journal_issue 24
_journal_name_full 'Organic letters'
_journal_page_first 5119
_journal_page_last 5122
_journal_paper_doi 10.1021/ol7023373
_journal_volume 9
_journal_year 2007
_chemical_formula_sum 'C16 H18 N2 O2'
_chemical_formula_weight 270.32
_chemical_name_systematic
; 
 ? 
;
_space_group_IT_number 9
_symmetry_cell_setting monoclinic
_symmetry_space_group_name_Hall 'C -2yc'
_symmetry_space_group_name_H-M 'C 1 c 1'
_atom_sites_solution_hydrogens geom
_atom_sites_solution_primary direct
_atom_sites_solution_secondary difmap
_audit_creation_method SHELXL-97
_cell_angle_alpha 90.00
_cell_angle_beta 116.06(4)
_cell_angle_gamma 90.00
_cell_formula_units_Z 4
_cell_length_a 8.479(19)
_cell_length_b 22.03(5)
_cell_length_c 8.403(19)
_cell_measurement_reflns_used 741
_cell_measurement_temperature 173(2)
_cell_measurement_theta_max 23.1195
_cell_measurement_theta_min 2.8295
_cell_volume 1410(6)
_computing_cell_refinement 'Bruker saintplus (Bruker 1999)'
_computing_data_collection 'Bruker SMART (Bruker 2001)'
_computing_data_reduction 'Bruker saintplus (Bruker 1999)'
_computing_structure_refinement 'SHELXL (Sheldrick, 2000)'
_computing_structure_solution 'SHELXL (Sheldrick, 2000)'
_diffrn_ambient_temperature 173(2)
_diffrn_measured_fraction_theta_full 0.969
_diffrn_measured_fraction_theta_max 0.969
_diffrn_measurement_device_type 'APEX CCD'
_diffrn_measurement_method omega
_diffrn_radiation_monochromator graphite
_diffrn_radiation_source 'fine-focus sealed tube'
_diffrn_radiation_type MoK\a
_diffrn_radiation_wavelength 0.71073
_diffrn_reflns_av_R_equivalents 0.1175
_diffrn_reflns_av_sigmaI/netI 0.0916
_diffrn_reflns_limit_h_max 10
_diffrn_reflns_limit_h_min -11
_diffrn_reflns_limit_k_max 28
_diffrn_reflns_limit_k_min -28
_diffrn_reflns_limit_l_max 10
_diffrn_reflns_limit_l_min -11
_diffrn_reflns_number 7787
_diffrn_reflns_theta_full 27.91
_diffrn_reflns_theta_max 27.91
_diffrn_reflns_theta_min 1.85
_diffrn_standards_decay_% 0.00
_diffrn_standards_number 0
_exptl_absorpt_coefficient_mu 0.085
_exptl_absorpt_correction_type none
_exptl_crystal_colour colourless
_exptl_crystal_density_diffrn 1.273
_exptl_crystal_density_meas ?
_exptl_crystal_density_method 'not measured'
_exptl_crystal_description fragment
_exptl_crystal_F_000 576
_exptl_crystal_size_max 0.2
_exptl_crystal_size_mid 0.2
_exptl_crystal_size_min 0.05
_refine_diff_density_max 0.547
_refine_diff_density_min -0.269
_refine_diff_density_rms 0.079
_refine_ls_abs_structure_details 'Flack H D (1983), Acta Cryst. A39, 876-881'
_refine_ls_abs_structure_Flack 0(2)
_refine_ls_extinction_coef 'not refined'
_refine_ls_extinction_method none
_refine_ls_goodness_of_fit_ref 1.017
_refine_ls_hydrogen_treatment mixed
_refine_ls_matrix_type full
_refine_ls_number_parameters 192
_refine_ls_number_reflns 3186
_refine_ls_number_restraints 2
_refine_ls_restrained_S_all 1.017
_refine_ls_R_factor_all 0.1028
_refine_ls_R_factor_gt 0.0924
_refine_ls_shift/su_max 1.520
_refine_ls_shift/su_mean 0.035
_refine_ls_structure_factor_coef Fsqd
_refine_ls_weighting_details 'calc w=1/[\s^2^(Fo^2^)+(0.1676P)^2^+0.0000P] where P=(Fo^2^+2Fc^2^)/3'
_refine_ls_weighting_scheme calc
_refine_ls_wR_factor_gt 0.2250
_refine_ls_wR_factor_ref 0.2365
_reflns_number_gt 2624
_reflns_number_total 3186
_reflns_threshold_expression I>2sigma(I)
_cod_data_source_file ol7023373-file003.cif
_cod_data_source_block compound6a
_cod_depositor_comments
;
The following automatic conversions were performed:

'_exptl_crystal_density_meas' value 'none' was changed to '?' - the
value is perceived as not measured.

Automatic conversion script
Id: cif_fix_values 3008 2015-01-20 13:52:24Z robertas 
;
_cod_original_sg_symbol_H-M Cc
_cod_database_code 1505635

loop_
_symmetry_equiv_pos_as_xyz
'x, y, z'
'x, -y, z+1/2'
'x+1/2, y+1/2, z'
'x+1/2, -y+1/2, z+1/2'

loop_
_atom_site_label
_atom_site_type_symbol
_atom_site_fract_x
_atom_site_fract_y
_atom_site_fract_z
_atom_site_U_iso_or_equiv
_atom_site_adp_type
_atom_site_occupancy
_atom_site_symmetry_multiplicity
_atom_site_calc_flag
_atom_site_refinement_flags
O1 O 1.1517(4) 0.10637(12) 0.5440(4) 0.0377(7) Uani 1 1 d .
O2 O 1.2599(4) 0.22817(11) 1.0603(4) 0.0364(6) Uani 1 1 d .
N1 N 0.9525(4) 0.18400(15) 0.4524(4) 0.0320(7) Uani 1 1 d .
H1 H 0.9032 0.2119 0.4865 0.038 Uiso 1 1 calc R
N2 N 1.2430(4) 0.13999(13) 0.9045(4) 0.0269(6) Uani 1 1 d .
C1 C 0.7233(8) 0.1591(3) 0.1557(6) 0.0598(14) Uani 1 1 d .
H1A H 0.7091 0.1205 0.2009 0.090 Uiso 1 1 calc R
H1B H 0.6993 0.1548 0.0334 0.090 Uiso 1 1 calc R
H1C H 0.6433 0.1879 0.1659 0.090 Uiso 1 1 calc R
C2 C 0.9410(7) 0.2436(2) 0.1991(6) 0.0476(10) Uani 1 1 d .
H2A H 0.8692 0.2732 0.2203 0.071 Uiso 1 1 calc R
H2B H 0.9093 0.2419 0.0746 0.071 Uiso 1 1 calc R
H2C H 1.0622 0.2550 0.2625 0.071 Uiso 1 1 calc R
C3 C 0.9126(5) 0.18143(19) 0.2626(5) 0.0361(9) Uani 1 1 d .
H3 H 0.993(8) 0.152(2) 0.248(7) 0.043 Uiso 1 1 calc .
C4 C 1.0621(5) 0.14489(16) 0.5754(4) 0.0275(7) Uani 1 1 d .
C5 C 1.0631(4) 0.15114(16) 0.7603(4) 0.0265(7) Uani 1 1 d .
H5 H 1.030(6) 0.193(2) 0.772(6) 0.032 Uiso 1 1 calc .
C6 C 0.9286(4) 0.10788(15) 0.7814(4) 0.0270(7) Uani 1 1 d .
C7 C 0.7459(5) 0.11770(18) 0.6786(5) 0.0338(8) Uani 1 1 d .
H7 H 0.7086 0.1493 0.5969 0.041 Uiso 1 1 calc R
C8 C 0.6204(5) 0.0808(2) 0.6977(5) 0.0402(9) Uani 1 1 d .
H8 H 0.5013 0.0884 0.6310 0.048 Uiso 1 1 calc R
C9 C 0.6762(6) 0.0321(2) 0.8188(6) 0.0422(10) Uani 1 1 d .
H9 H 0.5940 0.0069 0.8306 0.051 Uiso 1 1 calc R
C10 C 0.8558(6) 0.02189(18) 0.9211(5) 0.0366(8) Uani 1 1 d .
H10 H 0.8920 -0.0103 1.0008 0.044 Uiso 1 1 calc R
C11 C 0.9838(5) 0.05961(16) 0.9056(5) 0.0301(7) Uani 1 1 d .
C12 C 1.1820(5) 0.04759(16) 1.0227(5) 0.0305(7) Uani 1 1 d .
H12 H 1.203(6) 0.004(2) 1.039(6) 0.037 Uiso 1 1 calc .
C13 C 1.2495(5) 0.07905(18) 1.2034(5) 0.0325(8) Uani 1 1 d .
H13 H 1.2439 0.0594 1.2988 0.039 Uiso 1 1 calc R
C14 C 1.3177(6) 0.13585(18) 1.2229(5) 0.0360(8) Uani 1 1 d .
H14 H 1.3870 0.1516 1.3348 0.043 Uiso 1 1 calc R
C15 C 1.2787(5) 0.17221(15) 1.0610(5) 0.0290(7) Uani 1 1 d .
C16 C 1.2871(5) 0.07413(17) 0.9313(5) 0.0292(7) Uani 1 1 d .
H16A H 1.4119 0.0686 1.0045 0.035 Uiso 1 1 calc R
H16B H 1.2555 0.0543 0.8183 0.035 Uiso 1 1 calc R

loop_
_atom_site_aniso_label
_atom_site_aniso_U_11
_atom_site_aniso_U_22
_atom_site_aniso_U_33
_atom_site_aniso_U_23
_atom_site_aniso_U_13
_atom_site_aniso_U_12
O1 0.0443(16) 0.0349(14) 0.0343(14) 0.0023(10) 0.0175(12) 0.0121(12)
O2 0.0418(15) 0.0278(13) 0.0385(13) -0.0032(11) 0.0166(12) -0.0050(11)
N1 0.0321(16) 0.0329(16) 0.0278(15) 0.0016(11) 0.0104(12) 0.0090(12)
N2 0.0251(14) 0.0250(14) 0.0276(14) 0.0005(11) 0.0089(12) 0.0016(11)
C1 0.054(3) 0.066(3) 0.040(2) -0.004(2) 0.003(2) -0.018(3)
C2 0.051(3) 0.058(3) 0.037(2) 0.0093(19) 0.0221(19) 0.000(2)
C3 0.0308(19) 0.044(2) 0.0286(17) 0.0016(15) 0.0090(15) 0.0107(16)
C4 0.0255(16) 0.0262(16) 0.0284(16) 0.0021(12) 0.0096(14) -0.0013(12)
C5 0.0257(16) 0.0239(16) 0.0269(17) 0.0001(12) 0.0087(13) 0.0003(12)
C6 0.0259(17) 0.0270(16) 0.0269(16) -0.0034(12) 0.0106(14) -0.0012(12)
C7 0.0301(19) 0.0355(19) 0.0332(18) 0.0032(15) 0.0116(15) 0.0023(15)
C8 0.0274(18) 0.051(2) 0.036(2) 0.0002(17) 0.0088(15) -0.0046(17)
C9 0.038(2) 0.044(2) 0.043(2) -0.0025(17) 0.0168(18) -0.0108(17)
C10 0.041(2) 0.0293(18) 0.0374(19) 0.0040(15) 0.0152(17) -0.0047(16)
C11 0.0305(18) 0.0253(17) 0.0314(17) -0.0029(13) 0.0108(14) -0.0011(13)
C12 0.0333(18) 0.0236(16) 0.0307(16) 0.0024(13) 0.0104(14) 0.0058(14)
C13 0.0310(19) 0.0359(19) 0.0269(17) 0.0048(15) 0.0095(14) 0.0047(15)
C14 0.038(2) 0.0345(19) 0.0293(17) -0.0040(15) 0.0094(15) -0.0018(15)
C15 0.0239(15) 0.0305(17) 0.0319(17) -0.0028(15) 0.0117(13) -0.0047(14)
C16 0.0295(18) 0.0275(17) 0.0296(16) -0.0001(13) 0.0122(14) 0.0042(13)

loop_
_atom_type_symbol
_atom_type_description
_atom_type_scat_dispersion_real
_atom_type_scat_dispersion_imag
_atom_type_scat_source
C C 0.0033 0.0016 'International Tables Vol C Tables 4.2.6.8 and 6.1.1.4'
H H 0.0000 0.0000 'International Tables Vol C Tables 4.2.6.8 and 6.1.1.4'
N N 0.0061 0.0033 'International Tables Vol C Tables 4.2.6.8 and 6.1.1.4'
O O 0.0106 0.0060 'International Tables Vol C Tables 4.2.6.8 and 6.1.1.4'

loop_
_geom_angle_atom_site_label_1
_geom_angle_atom_site_label_2
_geom_angle_atom_site_label_3
_geom_angle
C4 N1 C3 123.6(3)
C4 N1 H1 118.2
C3 N1 H1 118.2
C15 N2 C16 114.4(3)
C15 N2 C5 113.5(3)
C16 N2 C5 112.4(3)
C3 C1 H1A 109.5
C3 C1 H1B 109.5
H1A C1 H1B 109.5
C3 C1 H1C 109.5
H1A C1 H1C 109.5
H1B C1 H1C 109.5
C3 C2 H2A 109.5
C3 C2 H2B 109.5
H2A C2 H2B 109.5
C3 C2 H2C 109.5
H2A C2 H2C 109.5
H2B C2 H2C 109.5
N1 C3 C2 110.2(4)
N1 C3 C1 109.2(4)
C2 C3 C1 111.6(4)
N1 C3 H3 107(3)
C2 C3 H3 109(3)
C1 C3 H3 110(3)
O1 C4 N1 123.5(3)
O1 C4 C5 122.5(3)
N1 C4 C5 114.0(3)
N2 C5 C6 110.2(3)
N2 C5 C4 110.5(3)
C6 C5 C4 112.1(3)
N2 C5 H5 107(3)
C6 C5 H5 106(3)
C4 C5 H5 111(3)
C11 C6 C7 118.8(3)
C11 C6 C5 121.5(3)
C7 C6 C5 119.7(3)
C8 C7 C6 121.4(4)
C8 C7 H7 119.3
C6 C7 H7 119.3
C7 C8 C9 119.5(4)
C7 C8 H8 120.2
C9 C8 H8 120.2
C10 C9 C8 119.7(4)
C10 C9 H9 120.2
C8 C9 H9 120.2
C9 C10 C11 121.3(4)
C9 C10 H10 119.3
C11 C10 H10 119.3
C10 C11 C6 119.2(3)
C10 C11 C12 120.1(3)
C6 C11 C12 120.7(3)
C16 C12 C13 106.2(3)
C16 C12 C11 108.9(3)
C13 C12 C11 112.3(3)
C16 C12 H12 111(3)
C13 C12 H12 113(3)
C11 C12 H12 105(3)
C14 C13 C12 119.3(3)
C14 C13 H13 120.3
C12 C13 H13 120.3
C13 C14 C15 118.4(3)
C13 C14 H14 120.8
C15 C14 H14 120.8
O2 C15 N2 121.5(3)
O2 C15 C14 121.0(4)
N2 C15 C14 117.0(3)
N2 C16 C12 106.6(3)
N2 C16 H16A 110.4
C12 C16 H16A 110.4
N2 C16 H16B 110.4
C12 C16 H16B 110.4
H16A C16 H16B 108.6

loop_
_geom_bond_atom_site_label_1
_geom_bond_atom_site_label_2
_geom_bond_distance
O1 C4 1.242(5)
O2 C15 1.243(5)
N1 C4 1.353(5)
N1 C3 1.479(6)
N1 H1 0.8600
N2 C15 1.405(5)
N2 C16 1.490(6)
N2 C5 1.494(5)
C1 C3 1.536(7)
C1 H1A 0.9600
C1 H1B 0.9600
C1 H1C 0.9600
C2 C3 1.528(7)
C2 H2A 0.9600
C2 H2B 0.9600
C2 H2C 0.9600
C3 H3 0.91(6)
C4 C5 1.557(6)
C5 C6 1.555(5)
C5 H5 1.02(4)
C6 C11 1.418(6)
C6 C7 1.420(6)
C7 C8 1.403(6)
C7 H7 0.9300
C8 C9 1.409(7)
C8 H8 0.9300
C9 C10 1.400(7)
C9 H9 0.9300
C10 C11 1.417(6)
C10 H10 0.9300
C11 C12 1.552(6)
C12 C16 1.526(6)
C12 C13 1.533(6)
C12 H12 0.97(5)
C13 C14 1.358(6)
C13 H13 0.9300
C14 C15 1.486(6)
C14 H14 0.9300
C16 H16A 0.9700
C16 H16B 0.9700

loop_
_geom_hbond_atom_site_label_D
_geom_hbond_atom_site_label_H
_geom_hbond_atom_site_label_A
_geom_hbond_distance_DH
_geom_hbond_distance_HA
_geom_hbond_distance_DA
_geom_hbond_angle_DHA
_geom_hbond_site_symmetry_A
N1 H1 O2 0.86 2.07 2.921(6) 173.1 4_454

loop_
_geom_torsion_atom_site_label_1
_geom_torsion_atom_site_label_2
_geom_torsion_atom_site_label_3
_geom_torsion_atom_site_label_4
_geom_torsion
C4 N1 C3 C2 -128.5(4)
C4 N1 C3 C1 108.7(5)
C3 N1 C4 O1 6.5(6)
C3 N1 C4 C5 -172.0(3)
C15 N2 C5 C6 -85.5(4)
C16 N2 C5 C6 46.4(4)
C15 N2 C5 C4 150.0(3)
C16 N2 C5 C4 -78.1(3)
O1 C4 C5 N2 37.1(5)
N1 C4 C5 N2 -144.4(3)
O1 C4 C5 C6 -86.4(4)
N1 C4 C5 C6 92.2(4)
N2 C5 C6 C11 -9.1(4)
C4 C5 C6 C11 114.5(4)
N2 C5 C6 C7 168.8(3)
C4 C5 C6 C7 -67.6(4)
C11 C6 C7 C8 0.0(5)
C5 C6 C7 C8 -178.0(4)
C6 C7 C8 C9 -1.3(6)
C7 C8 C9 C10 1.3(7)
C8 C9 C10 C11 0.0(7)
C9 C10 C11 C6 -1.3(6)
C9 C10 C11 C12 179.2(4)
C7 C6 C11 C10 1.3(5)
C5 C6 C11 C10 179.3(3)
C7 C6 C11 C12 -179.2(3)
C5 C6 C11 C12 -1.2(5)
C10 C11 C12 C16 156.1(3)
C6 C11 C12 C16 -23.4(4)
C10 C11 C12 C13 -86.5(4)
C6 C11 C12 C13 94.0(4)
C16 C12 C13 C14 27.7(5)
C11 C12 C13 C14 -91.3(4)
C12 C13 C14 C15 17.4(6)
C16 N2 C15 O2 175.0(3)
C5 N2 C15 O2 -54.1(5)
C16 N2 C15 C14 -12.6(5)
C5 N2 C15 C14 118.3(4)
C13 C14 C15 O2 145.5(4)
C13 C14 C15 N2 -26.8(6)
C15 N2 C16 C12 58.0(4)
C5 N2 C16 C12 -73.5(4)
C13 C12 C16 N2 -63.5(4)
C11 C12 C16 N2 57.7(4)
